data_4510099
loop_
_publ_author_name
'Mukherjee, Arijit'
'Desiraju, Gautam R.'

_publ_section_title
;
 Combinatorial Exploration of the Structural Landscape of Acid--Pyridine
 Cocrystals
;
_journal_issue 3
_journal_name_full 'Crystal Growth &amp; Design'
_journal_page_first 1375
_journal_paper_doi 10.1021/cg401851z
_journal_volume 14
_journal_year 2014
_chemical_formula_sum 'C14 H12 N2 O3'
_chemical_formula_weight 256.26
_chemical_name_systematic
;
 ?
;
_space_group_IT_number 2
_symmetry_cell_setting triclinic
_symmetry_space_group_name_Hall '-P 1'
_symmetry_space_group_name_H-M 'P -1'
_atom_sites_solution_hydrogens geom
_atom_sites_solution_primary direct
_atom_sites_solution_secondary difmap
_audit_creation_method SHELXL-97
_cell_angle_alpha 91.289(6)
_cell_angle_beta 95.146(7)
_cell_angle_gamma 102.190(7)
_cell_formula_units_Z 2
_cell_length_a 7.4624(16)
_cell_length_b 7.7677(17)
_cell_length_c 10.981(2)
_cell_measurement_reflns_used 5619
_cell_measurement_temperature 150(2)
_cell_measurement_theta_max 27.5
_cell_measurement_theta_min 3.2
_cell_volume 619.1(2)
_computing_cell_refinement
;
CrystalClear-SM Expert 2.0 rc14 (Rigaku, 2009)
;
_computing_data_collection
;
CrystalClear-SM Expert 2.0 rc14 (Rigaku, 2009)
;
_computing_data_reduction
;
CrystalClear-SM Expert 2.0 rc14 (Rigaku, 2009)
;
_computing_structure_refinement 'SHELXL-97 (Sheldrick, 2008)'
_computing_structure_solution 'SHELXL-97 (Sheldrick, 2008)'
_diffrn_ambient_temperature 150(2)
_diffrn_detector CCD
_diffrn_detector_area_resol_mean 13.6612
_diffrn_measured_fraction_theta_full 0.996
_diffrn_measured_fraction_theta_max 0.996
_diffrn_measurement_device
;
XtaLABmini: Fixed Chi 2 circle
;
_diffrn_measurement_device_type
;
Rigaku Mercury375R (2x2 bin mode)
;
_diffrn_measurement_specimen_support Fiber
_diffrn_radiation_monochromator 'Graphite Monochromator'
_diffrn_radiation_source 'fine-focus sealed tube'
_diffrn_radiation_type MoK\a
_diffrn_radiation_wavelength 0.71073
_diffrn_reflns_av_R_equivalents 0.0306
_diffrn_reflns_av_sigmaI/netI 0.0370
_diffrn_reflns_limit_h_max 9
_diffrn_reflns_limit_h_min -9
_diffrn_reflns_limit_k_max 10
_diffrn_reflns_limit_k_min -10
_diffrn_reflns_limit_l_max 14
_diffrn_reflns_limit_l_min -14
_diffrn_reflns_number 6406
_diffrn_reflns_theta_full 27.48
_diffrn_reflns_theta_max 27.48
_diffrn_reflns_theta_min 3.22
_exptl_absorpt_coefficient_mu 0.099
_exptl_absorpt_correction_T_max 1.000
_exptl_absorpt_correction_T_min 0.727
_exptl_absorpt_correction_type multi-scan
_exptl_absorpt_process_details 'Jacobson, R. (1998) Private communication'
_exptl_crystal_density_diffrn 1.375
_exptl_crystal_density_method 'not measured'
_exptl_crystal_F_000 268
_exptl_crystal_size_max 0.4
_exptl_crystal_size_mid 0.2
_exptl_crystal_size_min 0.2
_refine_diff_density_max 0.225
_refine_diff_density_min -0.227
_refine_diff_density_rms 0.046
_refine_ls_extinction_method none
_refine_ls_goodness_of_fit_ref 1.036
_refine_ls_hydrogen_treatment mixed
_refine_ls_matrix_type full
_refine_ls_number_parameters 177
_refine_ls_number_reflns 2834
_refine_ls_number_restraints 0
_refine_ls_restrained_S_all 1.036
_refine_ls_R_factor_all 0.0589
_refine_ls_R_factor_gt 0.0467
_refine_ls_shift/su_max 0.000
_refine_ls_shift/su_mean 0.000
_refine_ls_structure_factor_coef Fsqd
_refine_ls_weighting_details 'calc w=1/[\s^2^(Fo^2^)+(0.0701P)^2^+0.1163P] where P=(Fo^2^+2Fc^2^)/3'
_refine_ls_weighting_scheme calc
_refine_ls_wR_factor_gt 0.1249
_refine_ls_wR_factor_ref 0.1335
_reflns_number_gt 2267
_reflns_number_total 2834
_reflns_threshold_expression >2\s(I)
_cod_data_source_file cg401851z_si_002.cif
_cod_data_source_block 3
_cod_depositor_comments
;
The following automatic conversions were performed:

'_exptl_absorpt_correction_type' value 'Multi-scan' changed to
'multi-scan' according to
/usr/data/users/saulius/crontab/automatic-downloads/current/ACS/lib/dictionaries/cif_core.dic
dictionary named 'cif_core.dic' version 2.4.2 from 2011-04-26.

Automatic conversion script
Id: cif_fix_values 2281 2013-09-26 08:29:07Z andrius 
;
_cod_database_code 4510099

loop_
_symmetry_equiv_pos_as_xyz
'x, y, z'
'-x, -y, -z'

loop_
_atom_site_label
_atom_site_type_symbol
_atom_site_fract_x
_atom_site_fract_y
_atom_site_fract_z
_atom_site_U_iso_or_equiv
_atom_site_adp_type
_atom_site_occupancy
_atom_site_symmetry_multiplicity
_atom_site_calc_flag
_atom_site_refinement_flags
O2 O 0.27835(15) 0.41189(14) 1.03904(9) 0.0366(3) Uani 1 1 d .
C1 C 0.3895(2) -0.13485(19) 0.12121(13) 0.0302(3) Uani 1 1 d .
H1 H 0.3267 -0.1451 0.0434 0.036 Uiso 1 1 calc R
C2 C 0.44972(19) 0.03160(19) 0.17632(13) 0.0292(3) Uani 1 1 d .
H2 H 0.4288 0.1311 0.1367 0.035 Uiso 1 1 calc R
C3 C 0.54246(18) 0.04542(18) 0.29274(12) 0.0264(3) Uani 1 1 d .
C4 C 0.57293(19) -0.10574(19) 0.34919(13) 0.0296(3) Uani 1 1 d .
H4 H 0.6350 -0.0992 0.4270 0.036 Uiso 1 1 calc R
C5 C 0.50816(19) -0.26614(19) 0.28607(13) 0.0313(3) Uani 1 1 d .
H5 H 0.5288 -0.3677 0.3230 0.038 Uiso 1 1 calc R
C6 C 0.6059(2) 0.21525(19) 0.35643(13) 0.0316(3) Uani 1 1 d .
C7 C 0.11473(18) 0.29183(18) 0.85051(12) 0.0272(3) Uani 1 1 d .
C8 C 0.11105(19) 0.12083(18) 0.88511(12) 0.0274(3) Uani 1 1 d .
H8 H 0.1666 0.1019 0.9614 0.033 Uiso 1 1 calc R
C9 C 0.02581(19) -0.02298(18) 0.80788(13) 0.0279(3) Uani 1 1 d .
H9 H 0.0250 -0.1373 0.8316 0.034 Uiso 1 1 calc R
C10 C -0.05835(18) 0.00727(18) 0.69443(12) 0.0262(3) Uani 1 1 d .
C11 C -0.05285(19) 0.17831(19) 0.65794(13) 0.0301(3) Uani 1 1 d .
H11 H -0.1073 0.1977 0.5814 0.036 Uiso 1 1 calc R
C12 C 0.0332(2) 0.31864(18) 0.73534(13) 0.0316(3) Uani 1 1 d .
H12 H 0.0371 0.4329 0.7105 0.038 Uiso 1 1 calc R
C13 C 0.2036(2) 0.44952(19) 0.93099(13) 0.0313(3) Uani 1 1 d .
C14 C -0.1502(2) -0.30039(19) 0.64025(16) 0.0409(4) Uani 1 1 d .
H14A H -0.0252 -0.3147 0.6508 0.061 Uiso 1 1 calc R
H14B H -0.2168 -0.3781 0.5745 0.061 Uiso 1 1 calc R
H14C H -0.2073 -0.3280 0.7144 0.061 Uiso 1 1 calc R
N1 N 0.6538(2) 0.34873(17) 0.40867(13) 0.0436(4) Uani 1 1 d .
N2 N 0.41686(16) -0.28190(16) 0.17401(11) 0.0304(3) Uani 1 1 d .
O1 O 0.20710(19) 0.59947(14) 0.90013(10) 0.0498(3) Uani 1 1 d .
O3 O -0.15243(14) -0.12290(13) 0.61208(9) 0.0341(3) Uani 1 1 d .
H2O H 0.327(3) 0.522(3) 1.084(2) 0.090(8) Uiso 1 1 d .

loop_
_atom_site_aniso_label
_atom_site_aniso_U_11
_atom_site_aniso_U_22
_atom_site_aniso_U_33
_atom_site_aniso_U_23
_atom_site_aniso_U_13
_atom_site_aniso_U_12
O2 0.0449(6) 0.0296(6) 0.0306(6) -0.0029(4) -0.0069(5) 0.0026(4)
C1 0.0303(7) 0.0331(8) 0.0265(7) -0.0011(5) -0.0004(5) 0.0068(6)
C2 0.0295(7) 0.0303(7) 0.0281(7) 0.0023(5) 0.0017(5) 0.0073(5)
C3 0.0244(7) 0.0278(7) 0.0262(7) -0.0015(5) 0.0038(5) 0.0038(5)
C4 0.0282(7) 0.0340(8) 0.0258(7) 0.0016(5) -0.0005(5) 0.0060(6)
C5 0.0333(8) 0.0289(7) 0.0318(7) 0.0033(5) 0.0014(6) 0.0075(6)
C6 0.0327(8) 0.0311(8) 0.0295(7) 0.0023(6) 0.0003(6) 0.0042(6)
C7 0.0254(7) 0.0279(7) 0.0277(7) -0.0002(5) 0.0017(5) 0.0050(5)
C8 0.0269(7) 0.0298(7) 0.0252(7) 0.0036(5) -0.0006(5) 0.0064(5)
C9 0.0291(7) 0.0248(7) 0.0301(7) 0.0038(5) 0.0010(5) 0.0068(5)
C10 0.0242(6) 0.0282(7) 0.0260(7) -0.0025(5) 0.0013(5) 0.0059(5)
C11 0.0325(7) 0.0322(8) 0.0253(7) 0.0020(5) -0.0032(5) 0.0086(6)
C12 0.0368(8) 0.0243(7) 0.0337(8) 0.0033(5) -0.0008(6) 0.0081(6)
C13 0.0324(7) 0.0293(7) 0.0312(7) -0.0008(6) 0.0003(6) 0.0053(6)
C14 0.0477(9) 0.0254(8) 0.0467(9) -0.0034(6) -0.0043(7) 0.0056(6)
N1 0.0534(9) 0.0318(7) 0.0409(8) -0.0041(6) -0.0022(6) 0.0020(6)
N2 0.0292(6) 0.0306(6) 0.0306(6) -0.0029(5) 0.0021(5) 0.0056(5)
O1 0.0755(9) 0.0255(6) 0.0427(7) -0.0010(5) -0.0135(6) 0.0060(5)
O3 0.0404(6) 0.0275(5) 0.0317(5) -0.0048(4) -0.0071(4) 0.0065(4)

loop_
_atom_type_symbol
_atom_type_description
_atom_type_scat_dispersion_real
_atom_type_scat_dispersion_imag
_atom_type_scat_source
C C 0.0033 0.0016 'International Tables Vol C Tables 4.2.6.8 and 6.1.1.4'
H H 0.0000 0.0000 'International Tables Vol C Tables 4.2.6.8 and 6.1.1.4'
N N 0.0061 0.0033 'International Tables Vol C Tables 4.2.6.8 and 6.1.1.4'
O O 0.0106 0.0060 'International Tables Vol C Tables 4.2.6.8 and 6.1.1.4'

loop_
_geom_angle_atom_site_label_1
_geom_angle_atom_site_label_2
_geom_angle_atom_site_label_3
_geom_angle
N2 C1 C2 123.38(13)
C1 C2 C3 117.85(13)
C2 C3 C4 119.72(12)
C2 C3 C6 120.62(12)
C4 C3 C6 119.65(12)
C5 C4 C3 118.01(13)
N2 C5 C4 123.00(13)
N1 C6 C3 178.62(16)
C8 C7 C12 118.88(12)
C8 C7 C13 122.86(12)
C12 C7 C13 118.26(13)
C7 C8 C9 121.22(12)
C8 C9 C10 118.78(13)
O3 C10 C11 115.11(12)
O3 C10 C9 124.40(13)
C11 C10 C9 120.48(12)
C12 C11 C10 119.79(13)
C11 C12 C7 120.82(13)
O1 C13 O2 123.06(13)
O1 C13 C7 122.68(13)
O2 C13 C7 114.26(12)
C1 N2 C5 118.04(12)
C10 O3 C14 117.55(11)

loop_
_geom_bond_atom_site_label_1
_geom_bond_atom_site_label_2
_geom_bond_distance
O2 C13 1.3304(17)
C1 N2 1.3379(19)
C1 C2 1.382(2)
C2 C3 1.3887(19)
C3 C4 1.3910(19)
C3 C6 1.445(2)
C4 C5 1.383(2)
C5 N2 1.3420(18)
C6 N1 1.1454(19)
C7 C8 1.3851(19)
C7 C12 1.3929(19)
C7 C13 1.491(2)
C8 C9 1.3901(19)
C9 C10 1.3917(19)
C10 O3 1.3704(16)
C10 C11 1.3897(19)
C11 C12 1.3740(19)
C13 O1 1.2160(18)
C14 O3 1.4229(18)
